data_2211930
loop_
_publ_author_name
'Long He'
'Ng, Seik Weng'

_publ_section_title
;
 4-(2,6-Dichlorophenyl)-1,4-dihydroxybutan-2-one
;
_journal_coeditor_code SG2102
_journal_issue 1
_journal_name_full 'Acta Crystallographica Section E'
_journal_page_first o38
_journal_page_last o39
_journal_paper_doi 10.1107/S1600536806050768
_journal_volume 63
_journal_year 2007
_chemical_formula_iupac 'C10 H10 Cl2 O3'
_chemical_formula_moiety 'C10 H10 Cl2 O3'
_chemical_formula_sum 'C10 H10 Cl2 O3'
_chemical_formula_weight 249.08
_chemical_name_systematic
;
4-(2,6-Dichlorophenyl)-1,4-dihydroxybutan-2-one
;
_space_group_IT_number 4
_symmetry_cell_setting monoclinic
_symmetry_space_group_name_Hall 'P 2yb'
_symmetry_space_group_name_H-M 'P 1 21 1'
_atom_sites_solution_hydrogens geom
_atom_sites_solution_primary direct
_atom_sites_solution_secondary difmap
_audit_creation_method SHELXL-97
_cell_angle_alpha 90.00
_cell_angle_beta 112.0930(10)
_cell_angle_gamma 90.00
_cell_formula_units_Z 2
_cell_length_a 7.7674(2)
_cell_length_b 8.7852(2)
_cell_length_c 8.3555(3)
_cell_measurement_reflns_used 5260
_cell_measurement_temperature 153(2)
_cell_measurement_theta_max 27.5
_cell_measurement_theta_min 3.1
_cell_volume 528.30(3)
_computing_cell_refinement RAPID-AUTO
_computing_data_collection 'RAPID-AUTO (Rigaku, 2004)'
_computing_data_reduction RAPID-AUTO
_computing_molecular_graphics 'X-SEED (Barbour, 2001)'
_computing_publication_material 'publCIF (Westrip, 2006)'
_computing_structure_refinement 'SHELXL97 (Sheldrick, 1997)'
_computing_structure_solution 'SHELXS97 (Sheldrick, 1997)'
_diffrn_ambient_temperature 153(2)
_diffrn_measured_fraction_theta_full 1.00
_diffrn_measured_fraction_theta_max 1.00
_diffrn_measurement_device_type 'Rigaku R-AXIS RAPID'
_diffrn_measurement_method \w
_diffrn_radiation_monochromator graphite
_diffrn_radiation_source 'Rotating Anode'
_diffrn_radiation_type MoK\a
_diffrn_radiation_wavelength 0.71073
_diffrn_reflns_av_R_equivalents 0.013
_diffrn_reflns_av_sigmaI/netI 0.018
_diffrn_reflns_limit_h_max 10
_diffrn_reflns_limit_h_min -10
_diffrn_reflns_limit_k_max 11
_diffrn_reflns_limit_k_min -10
_diffrn_reflns_limit_l_max 10
_diffrn_reflns_limit_l_min -10
_diffrn_reflns_number 5238
_diffrn_reflns_theta_full 27.5
_diffrn_reflns_theta_max 27.5
_diffrn_reflns_theta_min 3.1
_diffrn_standards_decay_% 0
_diffrn_standards_interval_count 0
_diffrn_standards_interval_time 0
_diffrn_standards_number 0
_exptl_absorpt_coefficient_mu 0.596
_exptl_absorpt_correction_T_max 0.814
_exptl_absorpt_correction_T_min 0.775
_exptl_absorpt_correction_type multi-scan
_exptl_absorpt_process_details '(ABSCOR; Higashi, 1995)'
_exptl_crystal_colour colorless
_exptl_crystal_density_diffrn 1.566
_exptl_crystal_density_method 'not measured'
_exptl_crystal_description Block
_exptl_crystal_F_000 256
_exptl_crystal_size_max 0.45
_exptl_crystal_size_mid 0.42
_exptl_crystal_size_min 0.36
_refine_diff_density_max 0.30
_refine_diff_density_min -0.20
_refine_ls_abs_structure_details 'Flack (1983), 913 Friedel pairs'
_refine_ls_abs_structure_Flack 0.01(4)
_refine_ls_extinction_coef 0.145(8)
_refine_ls_extinction_expression Fc^*^=kFc[1+0.001xFc^2^\l^3^/sin(2\q)]^-1/4^
_refine_ls_extinction_method SHELXL97
_refine_ls_goodness_of_fit_ref 1.08
_refine_ls_hydrogen_treatment mixed
_refine_ls_matrix_type full
_refine_ls_number_parameters 145
_refine_ls_number_reflns 2205
_refine_ls_number_restraints 3
_refine_ls_restrained_S_all 1.08
_refine_ls_R_factor_all 0.019
_refine_ls_R_factor_gt 0.019
_refine_ls_shift/su_max 0.001
_refine_ls_shift/su_mean 0.000
_refine_ls_structure_factor_coef Fsqd
_refine_ls_weighting_details 'calc w=1/[\s^2^(Fo^2^)+(0.0395P)^2^+0.0574P] where P=(Fo^2^+2Fc^2^)/3'
_refine_ls_weighting_scheme calc
_refine_ls_wR_factor_gt 0.055
_refine_ls_wR_factor_ref 0.055
_reflns_number_gt 2189
_reflns_number_total 2205
_reflns_threshold_expression I>2\s(I)
_cod_data_source_file sg2102.cif
_cod_data_source_block I
_cod_depositor_comments
;
The following automatic conversions were performed:
'_symmetry_cell_setting' value 'Monoclinic' changed to 'monoclinic'
according to '/home/saulius/struct/CIF-dictionaries/cif_core.dic'
dictionary named 'cif_core.dic' version 2.4.1 from 2010-06-29.

Automatic conversion script
Id: cif_fix_enum 1527 2010-12-29 10:47:43Z saulius 

The following automatic conversions were performed:

'_symmetry_cell_setting' value 'Monoclinic' changed to 'monoclinic'
according to /home/saulius/struct/CIF-dictionaries/cif_core.dic
dictionary named 'cif_core.dic' version 2.4.1 from 2010-06-29.

Automatic conversion script
Id: cif_fix_values 1715 2011-07-08 13:25:40Z adriana 
;
_cod_original_sg_symbol_H-M 'P 21'
_cod_database_code 2211930
_cod_database_fobs_code 2211930

loop_
_symmetry_equiv_pos_as_xyz
'x, y, z'
'-x, y+1/2, -z'

loop_
_atom_site_type_symbol
_atom_site_label
_atom_site_fract_x
_atom_site_fract_y
_atom_site_fract_z
_atom_site_U_iso_or_equiv
_atom_site_adp_type
_atom_site_calc_flag
_atom_site_refinement_flags
_atom_site_occupancy
Cl Cl1 0.80048(5) 0.50000(4) 0.38022(4) 0.02470(10) Uani d . 1
Cl Cl2 0.72164(5) 1.11567(3) 0.29746(4) 0.02452(10) Uani d . 1
O O1 0.67825(12) 0.69652(12) 0.05151(11) 0.0192(2) Uani d D 1
H H1O 0.5689(18) 0.733(3) 0.020(3) 0.041(6) Uiso d D 1
O O2 1.00631(15) 0.93997(14) 0.00308(15) 0.0292(2) Uani d . 1
O O3 1.34429(14) 0.85526(12) 0.00719(13) 0.0234(2) Uani d D 1
H H3O 1.305(4) 0.9459(15) -0.010(3) 0.057(8) Uiso d D 1
C C1 0.75376(17) 0.67988(16) 0.44054(15) 0.0178(2) Uani d . 1
C C2 0.71627(19) 0.6883(2) 0.59083(16) 0.0241(3) Uani d . 1
H H2 0.7186 0.5990 0.6557 0.029 Uiso calc R 1
C C3 0.67562(19) 0.8280(2) 0.64475(17) 0.0260(3) Uani d . 1
H H3 0.6483 0.8348 0.7462 0.031 Uiso calc R 1
C C4 0.67490(18) 0.95718(18) 0.55081(17) 0.0223(3) Uani d . 1
H H4 0.6466 1.0533 0.5870 0.027 Uiso calc R 1
C C5 0.71581(16) 0.94612(15) 0.40294(16) 0.0159(2) Uani d . 1
C C6 0.75446(17) 0.80738(16) 0.34087(16) 0.0135(2) Uani d . 1
C C7 0.79676(15) 0.80051(15) 0.17700(14) 0.0142(2) Uani d . 1
H H7 0.7761 0.9044 0.1242 0.017 Uiso calc R 1
C C8 0.99777(15) 0.75544(15) 0.21321(14) 0.0152(2) Uani d . 1
H H8A 1.0745 0.7793 0.3351 0.018 Uiso calc R 1
H H8B 1.0036 0.6441 0.1976 0.018 Uiso calc R 1
C C9 1.07935(15) 0.83537(15) 0.09777(14) 0.0153(2) Uani d . 1
C C10 1.26894(18) 0.77870(17) 0.11409(18) 0.0235(3) Uani d . 1
H H10A 1.3553 0.7898 0.2358 0.028 Uiso calc R 1
H H10B 1.2599 0.6689 0.0855 0.028 Uiso calc R 1

loop_
_atom_site_aniso_label
_atom_site_aniso_U_11
_atom_site_aniso_U_22
_atom_site_aniso_U_33
_atom_site_aniso_U_12
_atom_site_aniso_U_13
_atom_site_aniso_U_23
Cl1 0.03241(17) 0.01355(16) 0.02874(16) 0.00171(12) 0.01219(12) 0.00397(12)
Cl2 0.02904(17) 0.01303(16) 0.03068(17) 0.00219(13) 0.01031(13) 0.00024(12)
O1 0.0136(4) 0.0254(5) 0.0169(4) 0.0004(4) 0.0036(3) -0.0050(4)
O2 0.0261(5) 0.0296(6) 0.0387(5) 0.0081(4) 0.0198(4) 0.0168(4)
O3 0.0213(4) 0.0231(5) 0.0333(5) 0.0040(4) 0.0189(4) 0.0081(4)
C1 0.0162(5) 0.0185(6) 0.0182(5) -0.0012(5) 0.0059(4) 0.0004(5)
C2 0.0246(6) 0.0301(8) 0.0187(5) -0.0062(6) 0.0095(5) 0.0046(5)
C3 0.0238(6) 0.0388(9) 0.0189(5) -0.0051(6) 0.0118(5) -0.0049(6)
C4 0.0189(6) 0.0269(7) 0.0221(6) -0.0010(5) 0.0089(5) -0.0102(5)
C5 0.0125(5) 0.0150(6) 0.0196(5) -0.0013(4) 0.0054(4) -0.0018(4)
C6 0.0109(4) 0.0148(6) 0.0150(5) -0.0004(4) 0.0051(3) -0.0004(4)
C7 0.0132(5) 0.0156(6) 0.0143(5) 0.0013(5) 0.0057(4) 0.0002(4)
C8 0.0127(5) 0.0174(6) 0.0163(5) 0.0010(5) 0.0066(4) 0.0014(4)
C9 0.0132(5) 0.0156(6) 0.0177(5) -0.0026(5) 0.0066(4) -0.0015(4)
C10 0.0176(6) 0.0272(8) 0.0309(6) 0.0037(6) 0.0149(5) 0.0083(6)

loop_
_atom_type_symbol
_atom_type_description
_atom_type_scat_dispersion_real
_atom_type_scat_dispersion_imag
_atom_type_scat_source
C C 0.0033 0.0016 'International Tables Vol C Tables 4.2.6.8 and 6.1.1.4'
H H 0.0000 0.0000 'International Tables Vol C Tables 4.2.6.8 and 6.1.1.4'
O O 0.0106 0.0060 'International Tables Vol C Tables 4.2.6.8 and 6.1.1.4'
Cl Cl 0.1484 0.1585 'International Tables Vol C Tables 4.2.6.8 and 6.1.1.4'

loop_
_geom_angle_atom_site_label_1
_geom_angle_atom_site_label_2
_geom_angle_atom_site_label_3
_geom_angle
C7 O1 H1O 106.0(16)
C10 O3 H3O 110.3(19)
C2 C1 C6 122.92(13)
C2 C1 Cl1 116.54(11)
C6 C1 Cl1 120.54(9)
C3 C2 C1 119.41(13)
C3 C2 H2 120.3
C1 C2 H2 120.3
C4 C3 C2 119.81(11)
C4 C3 H3 120.1
C2 C3 H3 120.1
C3 C4 C5 119.67(13)
C3 C4 H4 120.2
C5 C4 H4 120.2
C4 C5 C6 122.85(13)
C4 C5 Cl2 116.65(10)
C6 C5 Cl2 120.49(10)
C1 C6 C5 115.32(11)
C1 C6 C7 123.64(12)
C5 C6 C7 121.03(12)
O1 C7 C6 112.71(10)
O1 C7 C8 107.89(10)
C6 C7 C8 112.46(10)
O1 C7 H7 107.9
C6 C7 H7 107.9
C8 C7 H7 107.9
C9 C8 C7 113.33(10)
C9 C8 H8A 108.9
C7 C8 H8A 108.9
C9 C8 H8B 108.9
C7 C8 H8B 108.9
H8A C8 H8B 107.7
O2 C9 C10 120.81(11)
O2 C9 C8 124.47(11)
C10 C9 C8 114.68(11)
O3 C10 C9 114.11(11)
O3 C10 H10A 108.7
C9 C10 H10A 108.7
O3 C10 H10B 108.7
C9 C10 H10B 108.7
H10A C10 H10B 107.6

loop_
_geom_bond_atom_site_label_1
_geom_bond_atom_site_label_2
_geom_bond_distance
Cl1 C1 1.7380(15)
Cl2 C5 1.7400(14)
O1 C7 1.4336(15)
O1 H1O 0.852(10)
O2 C9 1.2061(17)
O3 C10 1.4093(15)
O3 H3O 0.846(10)
C1 C2 1.3937(17)
C1 C6 1.3970(19)
C2 C3 1.384(2)
C2 H2 0.9500
C3 C4 1.379(2)
C3 H3 0.9500
C4 C5 1.3901(18)
C4 H4 0.9500
C5 C6 1.4006(18)
C6 C7 1.5247(16)
C7 C8 1.5266(16)
C7 H7 1.0000
C8 C9 1.5115(16)
C8 H8A 0.9900
C8 H8B 0.9900
C9 C10 1.5113(17)
C10 H10A 0.9900
C10 H10B 0.9900

loop_
_geom_hbond_atom_site_label_D
_geom_hbond_atom_site_label_H
_geom_hbond_atom_site_label_A
_geom_hbond_site_symmetry_A
_geom_hbond_distance_DH
_geom_hbond_distance_HA
_geom_hbond_distance_DA
_geom_hbond_angle_DHA
_geom_hbond_publ_flag
O1 H1O O3 1_455 0.850(10) 2.020(10) 2.8440(10) 164(2) yes
O3 H3O O1 2_755 0.850(10) 2.24(2) 3.032(2) 156(2) yes

loop_
_geom_torsion_atom_site_label_1
_geom_torsion_atom_site_label_2
_geom_torsion_atom_site_label_3
_geom_torsion_atom_site_label_4
_geom_torsion
C6 C1 C2 C3 0.7(2)
Cl1 C1 C2 C3 -179.18(10)
C1 C2 C3 C4 -0.8(2)
C2 C3 C4 C5 -0.3(2)
C3 C4 C5 C6 1.50(19)
C3 C4 C5 Cl2 -177.30(10)
C2 C1 C6 C5 0.40(19)
Cl1 C1 C6 C5 -179.68(9)
C2 C1 C6 C7 179.46(12)
Cl1 C1 C6 C7 -0.63(17)
C4 C5 C6 C1 -1.53(18)
Cl2 C5 C6 C1 177.23(9)
C4 C5 C6 C7 179.39(11)
Cl2 C5 C6 C7 -1.85(16)
C1 C6 C7 O1 55.57(16)
C5 C6 C7 O1 -125.43(12)
C1 C6 C7 C8 -66.67(16)
C5 C6 C7 C8 112.34(13)
O1 C7 C8 C9 91.02(12)
C6 C7 C8 C9 -144.06(11)
C7 C8 C9 O2 10.09(18)
C7 C8 C9 C10 -172.46(11)
O2 C9 C10 O3 -1.79(19)
C8 C9 C10 O3 -179.34(11)

loop_
_cod_related_entry_id
_cod_related_entry_database
_cod_related_entry_code
1 ChemSpider 9532037
